data_4061751
_journal_name_full Organometallics
_journal_paper_doi 10.1021/om050617v
_journal_year 2005
_chemical_formula_moiety 'C19 H21 Fe2 O4 P1'
_chemical_formula_sum 'C19 H21 Fe2 O4 P'
_chemical_formula_weight 456.03
_space_group_IT_number 14
_symmetry_cell_setting monoclinic
_symmetry_space_group_name_Hall '-P 2ybc'
_symmetry_space_group_name_H-M 'P 1 21/c 1'
_cell_angle_alpha 90
_cell_angle_beta 100.775(14)
_cell_angle_gamma 90
_cell_formula_units_Z 4
_cell_length_a 8.084(7)
_cell_length_b 12.317(11)
_cell_length_c 18.743(16)
_cell_measurement_temperature 120(2)
_cell_volume 1833(3)
_diffrn_ambient_temperature 120(2)
_exptl_crystal_density_diffrn 1.652
_cod_original_sg_symbol_H-M 'P 21/c'
_cod_database_code 4061751

loop_
_symmetry_equiv_pos_as_xyz
'x, y, z'
'-x, y+1/2, -z+1/2'
'-x, -y, -z'
'x, -y-1/2, z-1/2'

loop_
_atom_site_label
_atom_site_type_symbol
_atom_site_fract_x
_atom_site_fract_y
_atom_site_fract_z
_atom_site_U_iso_or_equiv
_atom_site_adp_type
_atom_site_occupancy
_atom_site_symmetry_multiplicity
_atom_site_calc_flag
_atom_site_refinement_flags
_atom_site_disorder_assembly
_atom_site_disorder_group
Fe1 Fe 0.20920(7) 0.23395(5) 0.74055(3) 0.01440(17) Uani 1 1 d . . .
Fe2 Fe 0.31782(7) 0.34556(5) 0.64087(3) 0.01729(18) Uani 1 1 d . . .
P1 P 0.05104(13) 0.30647(9) 0.64266(6) 0.0146(2) Uani 1 1 d . . .
O1 O 0.1949(4) 0.0199(2) 0.67571(16) 0.0230(7) Uani 1 1 d . . .
O2 O 0.3383(4) 0.1760(3) 0.53574(19) 0.0328(8) Uani 1 1 d . . .
O3 O 0.5701(4) 0.2266(3) 0.74240(18) 0.0277(8) Uani 1 1 d . . .
O4 O -0.0737(3) 0.3951(2) 0.64833(16) 0.0208(7) Uani 1 1 d . . .
C1 C 0.2000(5) 0.1057(4) 0.7002(2) 0.0153(9) Uani 1 1 d . . .
C2 C 0.3283(5) 0.2421(4) 0.5780(3) 0.0216(10) Uani 1 1 d . . .
C3 C 0.4289(6) 0.2538(3) 0.7184(2) 0.0204(9) Uani 1 1 d . . .
C4 C 0.0221(6) 0.2453(5) 0.8036(3) 0.0317(12) Uani 1 1 d . . .
C5 C 0.1383(6) 0.1641(4) 0.8323(3) 0.0286(11) Uani 1 1 d . . .
C6 C 0.2973(7) 0.2148(4) 0.8532(2) 0.0265(11) Uani 1 1 d . . .
C7 C 0.2784(6) 0.3261(4) 0.8370(3) 0.0278(11) Uani 1 1 d . . .
C8 C 0.1074(7) 0.3449(4) 0.8062(2) 0.0295(11) Uani 1 1 d . . .
C9 C 0.5180(6) 0.4446(4) 0.6257(5) 0.0505(19) Uani 1 1 d D . .
C10 C 0.4726(8) 0.4720(5) 0.6916(4) 0.0503(17) Uani 1 1 d . . .
C11 C 0.3062(8) 0.5062(4) 0.6795(4) 0.0441(14) Uani 1 1 d . . .
C12 C 0.2462(6) 0.5030(4) 0.6062(4) 0.0377(14) Uani 1 1 d . . .
C13 C 0.3688(7) 0.4638(4) 0.5698(3) 0.0399(14) Uani 1 1 d . . .
C14 C -0.0493(5) 0.2088(3) 0.5740(2) 0.0142(9) Uani 1 1 d . . .
C15 C -0.1999(5) 0.1520(4) 0.5970(2) 0.0170(9) Uani 1 1 d . . .
C16 C -0.2728(5) 0.0666(4) 0.5404(2) 0.0197(9) Uani 1 1 d . . .
C17 C -0.3246(5) 0.1178(4) 0.4651(2) 0.0221(10) Uani 1 1 d . . .
C18 C -0.1795(6) 0.1800(4) 0.4426(2) 0.0231(10) Uani 1 1 d . . .
C19 C -0.1052(6) 0.2636(4) 0.5001(2) 0.0198(9) Uani 1 1 d . . .
H15B H -0.170(5) 0.113(3) 0.645(2) 0.015(11) Uiso 1 1 d . . .
H19A H -0.181(5) 0.313(3) 0.508(2) 0.009(10) Uiso 1 1 d . . .
H18B H -0.077(5) 0.133(3) 0.438(2) 0.014(11) Uiso 1 1 d . . .
H15A H -0.286(6) 0.204(4) 0.602(3) 0.025(12) Uiso 1 1 d . . .
H14 H 0.023(5) 0.155(3) 0.569(2) 0.000(9) Uiso 1 1 d . . .
H7 H 0.363(6) 0.375(4) 0.843(3) 0.026(13) Uiso 1 1 d . . .
H16B H -0.177(6) 0.014(3) 0.538(2) 0.018(11) Uiso 1 1 d . . .
H17B H -0.356(6) 0.065(4) 0.428(3) 0.037(15) Uiso 1 1 d . . .
H16A H -0.383(6) 0.032(3) 0.557(2) 0.021(11) Uiso 1 1 d . . .
H18A H -0.212(7) 0.218(4) 0.397(3) 0.038(15) Uiso 1 1 d . . .
H8 H 0.064(6) 0.416(4) 0.789(3) 0.031(14) Uiso 1 1 d . . .
H19B H -0.022(6) 0.301(4) 0.482(3) 0.027(13) Uiso 1 1 d . . .
H17A H -0.416(6) 0.170(3) 0.468(2) 0.016(11) Uiso 1 1 d . . .
H5 H 0.098(7) 0.084(4) 0.839(3) 0.041(15) Uiso 1 1 d . . .
H4 H -0.092(7) 0.234(4) 0.785(3) 0.028(13) Uiso 1 1 d . . .
H6 H 0.386(7) 0.176(4) 0.868(3) 0.037(15) Uiso 1 1 d . . .
H11 H 0.231(9) 0.525(6) 0.719(4) 0.08(2) Uiso 1 1 d . . .
H12 H 0.144(10) 0.524(6) 0.585(4) 0.09(3) Uiso 1 1 d . . .
H13 H 0.357(9) 0.456(6) 0.521(4) 0.08(2) Uiso 1 1 d . . .
H10 H 0.548(12) 0.466(8) 0.738(5) 0.14(4) Uiso 1 1 d . . .
H9 H 0.608(7) 0.421(6) 0.606(4) 0.12(3) Uiso 1 1 d D . .

loop_
_atom_site_aniso_label
_atom_site_aniso_U_11
_atom_site_aniso_U_22
_atom_site_aniso_U_33
_atom_site_aniso_U_23
_atom_site_aniso_U_13
_atom_site_aniso_U_12
Fe1 0.0081(3) 0.0187(3) 0.0145(3) -0.0031(2) -0.0028(2) 0.0000(2)
Fe2 0.0065(3) 0.0173(3) 0.0260(4) 0.0024(3) -0.0021(2) -0.0011(2)
P1 0.0051(5) 0.0187(5) 0.0180(6) -0.0008(4) -0.0025(4) 0.0002(4)
O1 0.0235(17) 0.0197(17) 0.0235(17) -0.0029(14) -0.0019(14) -0.0011(13)
O2 0.0167(17) 0.048(2) 0.036(2) -0.0137(18) 0.0126(15) -0.0017(15)
O3 0.0095(16) 0.0342(18) 0.0355(19) 0.0106(15) -0.0056(14) 0.0014(13)
O4 0.0097(15) 0.0233(16) 0.0276(17) -0.0009(14) -0.0016(13) 0.0028(12)
C1 0.0027(19) 0.026(2) 0.015(2) 0.0044(19) -0.0022(16) 0.0021(16)
C2 0.0008(19) 0.031(3) 0.032(3) 0.011(2) 0.0020(18) -0.0002(17)
C3 0.018(2) 0.020(2) 0.020(2) -0.0019(18) -0.0056(18) -0.0022(17)
C4 0.017(3) 0.058(4) 0.020(3) -0.012(2) 0.004(2) -0.001(2)
C5 0.035(3) 0.035(3) 0.018(2) -0.006(2) 0.008(2) -0.005(2)
C6 0.030(3) 0.037(3) 0.010(2) -0.008(2) -0.002(2) 0.004(2)
C7 0.029(3) 0.032(3) 0.019(2) -0.013(2) -0.003(2) -0.002(2)
C8 0.036(3) 0.032(3) 0.018(2) -0.007(2) 0.001(2) 0.015(2)
C9 0.015(3) 0.017(3) 0.122(6) 0.018(3) 0.019(3) -0.003(2)
C10 0.044(4) 0.028(3) 0.069(4) -0.001(3) -0.016(3) -0.023(3)
C11 0.049(4) 0.021(3) 0.061(4) -0.001(3) 0.007(3) -0.007(2)
C12 0.018(3) 0.026(3) 0.069(4) 0.023(3) 0.006(3) -0.002(2)
C13 0.047(4) 0.029(3) 0.047(4) 0.011(3) 0.016(3) -0.013(2)
C14 0.009(2) 0.021(2) 0.012(2) 0.0004(17) -0.0003(16) 0.0002(17)
C15 0.009(2) 0.027(2) 0.014(2) 0.0019(19) -0.0026(16) -0.0019(18)
C16 0.013(2) 0.028(3) 0.016(2) -0.0028(19) -0.0015(18) -0.0054(18)
C17 0.012(2) 0.036(3) 0.016(2) -0.004(2) -0.0042(18) -0.0037(19)
C18 0.015(2) 0.038(3) 0.016(2) 0.003(2) 0.0001(19) -0.004(2)
C19 0.015(2) 0.027(3) 0.018(2) 0.005(2) 0.0035(18) -0.0014(19)

loop_
_geom_bond_atom_site_label_1
_geom_bond_atom_site_label_2
_geom_bond_distance
_geom_bond_site_symmetry_2
_geom_bond_publ_flag
Fe1 C1 1.747(5) . ?
Fe1 C3 1.914(5) . ?
Fe1 C4 2.091(5) . ?
Fe1 C5 2.096(5) . ?
Fe1 C8 2.106(5) . ?
Fe1 C6 2.112(5) . ?
Fe1 C7 2.118(5) . ?
Fe1 P1 2.2186(18) . ?
Fe1 Fe2 2.6009(17) . ?
Fe2 C2 1.748(5) . ?
Fe2 C3 1.926(4) . ?
Fe2 C13 2.067(5) . ?
Fe2 C9 2.088(5) . ?
Fe2 C12 2.092(5) . ?
Fe2 C10 2.110(5) . ?
Fe2 C11 2.115(6) . ?
Fe2 P1 2.216(2) . ?
P1 O4 1.503(3) . ?
P1 C14 1.836(4) . ?
O1 C1 1.150(5) . ?
O2 C2 1.150(5) . ?
O3 C3 1.194(5) . ?
C4 C8 1.404(7) . ?
C4 C5 1.408(7) . ?
C4 H4 0.94(5) . ?
C5 C6 1.417(7) . ?
C5 H5 1.05(5) . ?
C6 C7 1.406(7) . ?
C6 H6 0.87(5) . ?
C7 C8 1.414(7) . ?
C7 H7 0.90(5) . ?
C8 H8 0.97(5) . ?
C9 C10 1.395(10) . ?
C9 C13 1.462(9) . ?
C9 H9 0.92(2) . ?
C10 C11 1.387(9) . ?
C10 H10 0.97(9) . ?
C11 C12 1.370(9) . ?
C11 H11 1.06(7) . ?
C12 C13 1.391(8) . ?
C12 H12 0.89(8) . ?
C13 H13 0.90(7) . ?
C14 C19 1.531(6) . ?
C14 C15 1.533(6) . ?
C14 H14 0.90(4) . ?
C15 C16 1.531(6) . ?
C15 H15B 1.01(4) . ?
C15 H15A 0.97(5) . ?
C16 C17 1.531(6) . ?
C16 H16B 1.02(4) . ?
C16 H16A 1.08(4) . ?
C17 C18 1.525(6) . ?
C17 H17B 0.95(5) . ?
C17 H17A 0.99(4) . ?
C18 C19 1.530(6) . ?
C18 H18B 1.03(4) . ?
C18 H18A 0.97(5) . ?
C19 H19A 0.90(4) . ?
C19 H19B 0.93(5) . ?
